data_2237992
loop_
_publ_author_name
'Huang, Xiu-Zhi'
'Rao, Xiao-Ping'
'Cui, Yan-Jie'

_publ_section_title
;
 <i>N</i>,<i>N</i>-Dimethyldehydroabietylammonium chloride ethanol
 monosolvate
;
_journal_coeditor_code QK2059
_journal_issue 6
_journal_name_full 'Acta Crystallographica Section E'
_journal_page_first o959
_journal_paper_doi 10.1107/S1600536813013846
_journal_volume 69
_journal_year 2013
_chemical_formula_iupac 'C22 H36 N +, Cl -, C2 H6 O'
_chemical_formula_moiety 'C22 H36 N +, Cl -, C2 H6 O'
_chemical_formula_sum 'C24 H42 Cl N O'
_chemical_formula_weight 396.04
_chemical_name_common
;
N,N-dimethyldehydroabietylamine hydrochloride ethanol solvate
;
_chemical_name_systematic
'1-[(1<i>R</i>,4a<i>S</i>,10a<i>R</i>)-7-isopropyl-1,4a-dimethyl-1,2,3,4,4a,9,10,10a-octahydrophenanthren-1-yl]-<i>N</i>,<i>N</i>-dimethylmethanaminium chloride ethanol monosolvate'
_space_group_IT_number 4
_symmetry_cell_setting monoclinic
_symmetry_space_group_name_Hall 'P 2yb'
_symmetry_space_group_name_H-M 'P 1 21 1'
_atom_sites_solution_hydrogens geom
_atom_sites_solution_primary direct
_atom_sites_solution_secondary difmap
_audit_creation_method SHELXL-97
_cell_angle_alpha 90.00
_cell_angle_beta 98.62(3)
_cell_angle_gamma 90.00
_cell_formula_units_Z 2
_cell_length_a 6.0560(12)
_cell_length_b 10.963(2)
_cell_length_c 18.554(4)
_cell_measurement_reflns_used 25
_cell_measurement_temperature 293(2)
_cell_measurement_theta_max 13
_cell_measurement_theta_min 9
_cell_volume 1217.9(4)
_computing_cell_refinement 'CAD-4 Software (Enraf--Nonius, 1989)'
_computing_data_collection 'CAD-4 Software (Enraf--Nonius, 1989)'
_computing_data_reduction 'XCAD4 (Harms & Wocadlo, 1995)'
_computing_molecular_graphics 'SHELXTL (Sheldrick, 2008)'
_computing_publication_material 'SHELXTL (Sheldrick, 2008)'
_computing_structure_refinement 'SHELXL97 (Sheldrick, 2008)'
_computing_structure_solution 'SHELXS97 (Sheldrick, 2008)'
_diffrn_ambient_temperature 293(2)
_diffrn_measured_fraction_theta_full 0.997
_diffrn_measured_fraction_theta_max 0.997
_diffrn_measurement_device_type 'Enraf--Nonius CAD-4'
_diffrn_measurement_method \w/2\q
_diffrn_radiation_monochromator graphite
_diffrn_radiation_source 'fine-focus sealed tube'
_diffrn_radiation_type MoK\a
_diffrn_radiation_wavelength 0.71073
_diffrn_reflns_av_R_equivalents 0.0262
_diffrn_reflns_av_sigmaI/netI 0.0571
_diffrn_reflns_limit_h_max 7
_diffrn_reflns_limit_h_min 0
_diffrn_reflns_limit_k_max 13
_diffrn_reflns_limit_k_min -13
_diffrn_reflns_limit_l_max 22
_diffrn_reflns_limit_l_min -22
_diffrn_reflns_number 4924
_diffrn_reflns_theta_full 25.42
_diffrn_reflns_theta_max 25.42
_diffrn_reflns_theta_min 1.11
_diffrn_standards_decay_% 1
_diffrn_standards_interval_count 200
_diffrn_standards_interval_time 2
_diffrn_standards_number 3
_exptl_absorpt_coefficient_mu 0.170
_exptl_absorpt_correction_T_max 0.983
_exptl_absorpt_correction_T_min 0.951
_exptl_absorpt_correction_type psi-scan
_exptl_absorpt_process_details '(North <i>et al.</i>, 1968)'
_exptl_crystal_colour white
_exptl_crystal_density_diffrn 1.080
_exptl_crystal_density_method 'not measured'
_exptl_crystal_description block
_exptl_crystal_F_000 436
_exptl_crystal_size_max 0.30
_exptl_crystal_size_mid 0.20
_exptl_crystal_size_min 0.10
_refine_diff_density_max 0.268
_refine_diff_density_min -0.204
_refine_ls_abs_structure_details 'Flack (1983), 2102 Friedel pairs'
_refine_ls_abs_structure_Flack -0.02(13)
_refine_ls_extinction_method none
_refine_ls_goodness_of_fit_ref 0.991
_refine_ls_hydrogen_treatment constr
_refine_ls_matrix_type full
_refine_ls_number_parameters 250
_refine_ls_number_reflns 4476
_refine_ls_number_restraints 2
_refine_ls_restrained_S_all 0.995
_refine_ls_R_factor_all 0.1174
_refine_ls_R_factor_gt 0.0735
_refine_ls_shift/su_max 0.000
_refine_ls_shift/su_mean 0.000
_refine_ls_structure_factor_coef Fsqd
_refine_ls_weighting_details 'calc w=1/[\s^2^(Fo^2^)+(0.0800P)^2^+0.5000P] where P=(Fo^2^+2Fc^2^)/3'
_refine_ls_weighting_scheme calc
_refine_ls_wR_factor_gt 0.1665
_refine_ls_wR_factor_ref 0.1897
_reflns_number_gt 2605
_reflns_number_total 4476
_reflns_threshold_expression I>2sigma(I)
_cod_data_source_file qk2059.cif
_cod_data_source_block I
_cod_original_sg_symbol_H-M 'P 21'
_cod_database_code 2237992
_cod_database_fobs_code 2237992

loop_
_symmetry_equiv_pos_as_xyz
'x, y, z'
'-x, y+1/2, -z'

loop_
_atom_site_type_symbol
_atom_site_label
_atom_site_fract_x
_atom_site_fract_y
_atom_site_fract_z
_atom_site_U_iso_or_equiv
_atom_site_adp_type
_atom_site_calc_flag
_atom_site_refinement_flags
_atom_site_occupancy
_atom_site_symmetry_multiplicity
Cl Cl 0.1469(2) 0.07595(14) 0.50514(8) 0.0890(5) Uani d . 1 1
C C1 0.4016(7) 0.1919(4) 0.3221(2) 0.0511(11) Uani d . 1 1
C C2 0.4933(8) 0.0669(5) 0.3522(2) 0.0642(12) Uani d . 1 1
H H2A 0.6522 0.0747 0.3689 0.077 Uiso calc R 1 1
H H2B 0.4221 0.0456 0.3939 0.077 Uiso calc R 1 1
C C3 0.4563(11) -0.0354(5) 0.2971(3) 0.0810(17) Uani d . 1 1
H H3A 0.2973 -0.0480 0.2826 0.097 Uiso calc R 1 1
H H3B 0.5197 -0.1103 0.3191 0.097 Uiso calc R 1 1
C C4 0.5646(9) -0.0053(4) 0.2303(3) 0.0669(14) Uani d . 1 1
H H4A 0.5429 -0.0730 0.1963 0.080 Uiso calc R 1 1
H H4B 0.7239 0.0056 0.2449 0.080 Uiso calc R 1 1
C C5 0.4646(7) 0.1118(4) 0.1920(3) 0.0554(12) Uani d . 1 1
C C6 0.5008(8) 0.2166(4) 0.2491(2) 0.0567(11) Uani d . 1 1
H H6A 0.6628 0.2228 0.2635 0.068 Uiso calc R 1 1
C C7 0.5873(8) 0.1477(5) 0.1286(3) 0.0652(13) Uani d . 1 1
C C8 0.6409(8) 0.2667(5) 0.1122(3) 0.0654(13) Uani d . 1 1
C C9 0.5920(11) 0.3702(5) 0.1597(3) 0.0817(17) Uani d . 1 1
H H9A 0.5321 0.4376 0.1290 0.098 Uiso calc R 1 1
H H9B 0.7310 0.3974 0.1881 0.098 Uiso calc R 1 1
C C10 0.4279(9) 0.3391(5) 0.2118(3) 0.0700(14) Uani d . 1 1
H H10A 0.2779 0.3322 0.1851 0.084 Uiso calc R 1 1
H H10B 0.4284 0.4028 0.2481 0.084 Uiso calc R 1 1
C C11 0.6423(9) 0.0552(5) 0.0795(3) 0.0705(14) Uani d . 1 1
H H11A 0.6097 -0.0259 0.0881 0.085 Uiso calc R 1 1
C C12 0.7413(8) 0.0836(6) 0.0204(3) 0.0741(14) Uani d . 1 1
H H12A 0.7769 0.0214 -0.0099 0.089 Uiso calc R 1 1
C C13 0.7905(9) 0.2049(6) 0.0044(3) 0.0745(15) Uani d . 1 1
C C14 0.7355(9) 0.2915(5) 0.0515(3) 0.0710(14) Uani d . 1 1
H H14A 0.7643 0.3726 0.0416 0.085 Uiso calc R 1 1
C C15 0.2191(8) 0.0887(6) 0.1565(3) 0.0806(15) Uani d . 1 1
H H15A 0.2172 0.0378 0.1144 0.121 Uiso calc R 1 1
H H15B 0.1484 0.1652 0.1423 0.121 Uiso calc R 1 1
H H15C 0.1400 0.0490 0.1911 0.121 Uiso calc R 1 1
C C16 0.1456(8) 0.1985(5) 0.3140(3) 0.0741(14) Uani d . 1 1
H H16A 0.1003 0.1992 0.3614 0.111 Uiso calc R 1 1
H H16B 0.0821 0.1287 0.2872 0.111 Uiso calc R 1 1
H H16C 0.0945 0.2716 0.2882 0.111 Uiso calc R 1 1
C C17 0.5076(9) 0.2897(4) 0.3771(2) 0.0643(13) Uani d . 1 1
H H17A 0.6689 0.2834 0.3819 0.077 Uiso calc R 1 1
H H17B 0.4655 0.3699 0.3577 0.077 Uiso calc R 1 1
N N 0.4394(6) 0.2782(3) 0.4510(2) 0.0579(10) Uani d . 1 1
H H0B 0.3563 0.2090 0.4508 0.069 Uiso calc R 1 1
C C18 0.6406(8) 0.2623(6) 0.5085(3) 0.0756(15) Uani d . 1 1
H H18A 0.5928 0.2483 0.5549 0.113 Uiso calc R 1 1
H H18B 0.7308 0.3346 0.5111 0.113 Uiso calc R 1 1
H H18C 0.7265 0.1937 0.4963 0.113 Uiso calc R 1 1
C C19 0.3003(9) 0.3800(5) 0.4710(3) 0.0760(15) Uani d . 1 1
H H19A 0.1697 0.3878 0.4349 0.114 Uiso calc R 1 1
H H19B 0.3847 0.4544 0.4733 0.114 Uiso calc R 1 1
H H19C 0.2561 0.3640 0.5176 0.114 Uiso calc R 1 1
C C20 0.9025(11) 0.2391(7) -0.0617(3) 0.0890(18) Uani d . 1 1
H H20A 0.9040 0.3285 -0.0630 0.107 Uiso calc R 1 1
C C21 0.7518(13) 0.1982(8) -0.1330(4) 0.124(3) Uani d . 1 1
H H21A 0.8099 0.2308 -0.1744 0.186 Uiso calc R 1 1
H H21B 0.6026 0.2277 -0.1330 0.186 Uiso calc R 1 1
H H21C 0.7499 0.1107 -0.1357 0.186 Uiso calc R 1 1
C C22 1.1396(12) 0.2007(9) -0.0568(4) 0.136(3) Uani d . 1 1
H H22A 1.2276 0.2417 -0.0167 0.204 Uiso calc R 1 1
H H22B 1.1939 0.2214 -0.1013 0.204 Uiso calc R 1 1
H H22C 1.1503 0.1141 -0.0494 0.204 Uiso calc R 1 1
O O 0.1487(19) 0.0080(8) 0.6670(5) 0.246(5) Uani d . 1 1
H H0A 0.1446 0.0264 0.6239 0.295 Uiso calc R 1 1
C C23 0.117(4) 0.2011(17) 0.6937(7) 0.332(14) Uani d D 1 1
H H23A 0.0267 0.2620 0.7123 0.498 Uiso calc R 1 1
H H23B 0.1269 0.2182 0.6436 0.498 Uiso calc R 1 1
H H23C 0.2642 0.2020 0.7216 0.498 Uiso calc R 1 1
C C24 0.022(3) 0.0876(13) 0.6992(7) 0.255(8) Uani d D 1 1
H H24B 0.0224 0.0660 0.7499 0.306 Uiso calc R 1 1
H H24A -0.1309 0.0870 0.6744 0.306 Uiso calc R 1 1

loop_
_atom_site_aniso_label
_atom_site_aniso_U_11
_atom_site_aniso_U_22
_atom_site_aniso_U_33
_atom_site_aniso_U_12
_atom_site_aniso_U_13
_atom_site_aniso_U_23
Cl 0.0935(10) 0.0739(8) 0.1121(11) -0.0040(8) 0.0564(9) 0.0053(9)
C1 0.044(2) 0.047(3) 0.063(3) 0.003(2) 0.013(2) -0.001(2)
C2 0.069(3) 0.062(3) 0.065(3) 0.017(3) 0.021(2) 0.015(3)
C3 0.108(5) 0.055(3) 0.083(4) 0.004(3) 0.022(4) 0.001(3)
C4 0.083(4) 0.055(3) 0.066(3) 0.006(3) 0.021(3) -0.006(2)
C5 0.052(3) 0.055(3) 0.059(3) 0.000(2) 0.007(2) -0.003(2)
C6 0.070(3) 0.050(2) 0.052(2) 0.009(2) 0.015(2) 0.005(2)
C7 0.062(3) 0.072(3) 0.061(3) 0.010(3) 0.008(3) 0.003(3)
C8 0.073(3) 0.064(3) 0.062(3) 0.010(3) 0.020(3) 0.013(3)
C9 0.118(5) 0.062(3) 0.073(3) 0.006(3) 0.039(3) 0.011(3)
C10 0.077(4) 0.064(3) 0.070(3) 0.017(3) 0.015(3) 0.007(3)
C11 0.087(4) 0.061(3) 0.067(3) 0.001(3) 0.023(3) -0.004(3)
C12 0.070(3) 0.089(4) 0.061(3) 0.007(4) 0.006(3) -0.013(3)
C13 0.068(3) 0.088(4) 0.068(3) 0.003(3) 0.011(3) 0.020(3)
C14 0.077(4) 0.071(3) 0.067(3) -0.003(3) 0.016(3) 0.005(3)
C15 0.071(3) 0.093(4) 0.076(3) -0.015(3) 0.007(3) -0.008(3)
C16 0.053(3) 0.084(4) 0.084(3) 0.005(3) 0.007(3) -0.007(3)
C17 0.078(3) 0.060(3) 0.061(3) -0.013(3) 0.028(3) 0.004(2)
N 0.053(2) 0.052(2) 0.070(2) 0.0007(18) 0.015(2) -0.0016(19)
C18 0.067(3) 0.087(4) 0.070(3) 0.009(3) 0.000(3) 0.008(3)
C19 0.070(4) 0.070(3) 0.091(4) 0.016(3) 0.022(3) -0.015(3)
C20 0.094(4) 0.109(5) 0.069(3) 0.006(4) 0.026(3) 0.020(3)
C21 0.113(5) 0.172(8) 0.081(4) -0.020(5) -0.001(4) 0.028(5)
C22 0.099(5) 0.192(9) 0.124(6) 0.007(6) 0.043(5) 0.050(6)
O 0.380(14) 0.188(7) 0.170(7) 0.130(8) 0.042(8) 0.004(6)
C23 0.54(3) 0.29(2) 0.171(12) -0.32(2) 0.062(15) -0.073(12)
C24 0.45(3) 0.182(13) 0.162(10) 0.083(18) 0.139(14) 0.020(10)

loop_
_atom_type_symbol
_atom_type_description
_atom_type_scat_dispersion_real
_atom_type_scat_dispersion_imag
_atom_type_scat_source
C C 0.0033 0.0016 'International Tables Vol C Tables 4.2.6.8 and 6.1.1.4'
H H 0.0000 0.0000 'International Tables Vol C Tables 4.2.6.8 and 6.1.1.4'
N N 0.0061 0.0033 'International Tables Vol C Tables 4.2.6.8 and 6.1.1.4'
O O 0.0106 0.0060 'International Tables Vol C Tables 4.2.6.8 and 6.1.1.4'
Cl Cl 0.1484 0.1585 'International Tables Vol C Tables 4.2.6.8 and 6.1.1.4'

loop_
_geom_angle_atom_site_label_1
_geom_angle_atom_site_label_2
_geom_angle_atom_site_label_3
_geom_angle
C16 C1 C2 112.2(4)
C16 C1 C17 110.1(4)
C2 C1 C17 106.4(4)
C16 C1 C6 114.5(4)
C2 C1 C6 107.3(3)
C17 C1 C6 105.8(3)
C3 C2 C1 113.8(4)
C3 C2 H2A 108.8
C1 C2 H2A 108.8
C3 C2 H2B 108.8
C1 C2 H2B 108.8
H2A C2 H2B 107.7
C2 C3 C4 110.5(4)
C2 C3 H3A 109.5
C4 C3 H3A 109.5
C2 C3 H3B 109.5
C4 C3 H3B 109.5
H3A C3 H3B 108.1
C3 C4 C5 111.6(4)
C3 C4 H4A 109.3
C5 C4 H4A 109.3
C3 C4 H4B 109.3
C5 C4 H4B 109.3
H4A C4 H4B 108.0
C7 C5 C4 111.3(4)
C7 C5 C15 105.1(4)
C4 C5 C15 110.1(4)
C7 C5 C6 107.3(4)
C4 C5 C6 107.1(4)
C15 C5 C6 115.9(4)
C10 C6 C5 109.6(4)
C10 C6 C1 114.3(4)
C5 C6 C1 115.0(4)
C10 C6 H6A 105.7
C5 C6 H6A 105.7
C1 C6 H6A 105.7
C8 C7 C11 116.1(5)
C8 C7 C5 124.4(4)
C11 C7 C5 119.5(4)
C14 C8 C7 120.6(5)
C14 C8 C9 118.7(5)
C7 C8 C9 120.7(4)
C8 C9 C10 114.2(5)
C8 C9 H9A 108.7
C10 C9 H9A 108.7
C8 C9 H9B 108.7
C10 C9 H9B 108.7
H9A C9 H9B 107.6
C9 C10 C6 108.0(4)
C9 C10 H10A 110.1
C6 C10 H10A 110.1
C9 C10 H10B 110.1
C6 C10 H10B 110.1
H10A C10 H10B 108.4
C12 C11 C7 121.5(5)
C12 C11 H11A 119.3
C7 C11 H11A 119.3
C11 C12 C13 121.3(5)
C11 C12 H12A 119.3
C13 C12 H12A 119.3
C14 C13 C12 116.3(5)
C14 C13 C20 121.4(5)
C12 C13 C20 122.3(5)
C8 C14 C13 124.2(5)
C8 C14 H14A 117.9
C13 C14 H14A 117.9
C5 C15 H15A 109.5
C5 C15 H15B 109.5
H15A C15 H15B 109.5
C5 C15 H15C 109.5
H15A C15 H15C 109.5
H15B C15 H15C 109.5
C1 C16 H16A 109.5
C1 C16 H16B 109.5
H16A C16 H16B 109.5
C1 C16 H16C 109.5
H16A C16 H16C 109.5
H16B C16 H16C 109.5
N C17 C1 113.7(4)
N C17 H17A 108.8
C1 C17 H17A 108.8
N C17 H17B 108.8
C1 C17 H17B 108.8
H17A C17 H17B 107.7
C19 N C17 114.3(4)
C19 N C18 109.9(4)
C17 N C18 110.8(4)
C19 N H0B 107.1
C17 N H0B 107.1
C18 N H0B 107.1
N C18 H18A 109.5
N C18 H18B 109.5
H18A C18 H18B 109.5
N C18 H18C 109.5
H18A C18 H18C 109.5
H18B C18 H18C 109.5
N C19 H19A 109.5
N C19 H19B 109.5
H19A C19 H19B 109.5
N C19 H19C 109.5
H19A C19 H19C 109.5
H19B C19 H19C 109.5
C22 C20 C13 114.9(5)
C22 C20 C21 114.0(6)
C13 C20 C21 109.6(5)
C22 C20 H20A 105.8
C13 C20 H20A 105.8
C21 C20 H20A 105.8
C20 C21 H21A 109.5
C20 C21 H21B 109.5
H21A C21 H21B 109.5
C20 C21 H21C 109.5
H21A C21 H21C 109.5
H21B C21 H21C 109.5
C20 C22 H22A 109.5
C20 C22 H22B 109.5
H22A C22 H22B 109.5
C20 C22 H22C 109.5
H22A C22 H22C 109.5
H22B C22 H22C 109.5
C24 O H0A 109.5
C24 C23 H23A 109.5
C24 C23 H23B 109.5
H23A C23 H23B 109.5
C24 C23 H23C 109.5
H23A C23 H23C 109.5
H23B C23 H23C 109.5
O C24 C23 106.1(17)
O C24 H24B 110.5
C23 C24 H24B 110.5
O C24 H24A 110.5
C23 C24 H24A 110.5
H24B C24 H24A 108.7

loop_
_geom_bond_atom_site_label_1
_geom_bond_atom_site_label_2
_geom_bond_distance
C1 C16 1.537(6)
C1 C2 1.551(6)
C1 C17 1.551(6)
C1 C6 1.585(6)
C2 C3 1.511(7)
C2 H2A 0.9700
C2 H2B 0.9700
C3 C4 1.523(7)
C3 H3A 0.9700
C3 H3B 0.9700
C4 C5 1.547(6)
C4 H4A 0.9700
C4 H4B 0.9700
C5 C7 1.533(7)
C5 C15 1.554(6)
C5 C6 1.556(6)
C6 C10 1.544(6)
C6 H6A 0.9800
C7 C8 1.390(7)
C7 C11 1.436(7)
C8 C14 1.365(7)
C8 C9 1.494(7)
C9 C10 1.524(7)
C9 H9A 0.9700
C9 H9B 0.9700
C10 H10A 0.9700
C10 H10B 0.9700
C11 C12 1.361(7)
C11 H11A 0.9300
C12 C13 1.404(8)
C12 H12A 0.9300
C13 C14 1.365(7)
C13 C20 1.534(7)
C14 H14A 0.9300
C15 H15A 0.9600
C15 H15B 0.9600
C15 H15C 0.9600
C16 H16A 0.9600
C16 H16B 0.9600
C16 H16C 0.9600
C17 N 1.496(5)
C17 H17A 0.9700
C17 H17B 0.9700
N C19 1.479(6)
N C18 1.505(6)
N H0B 0.9100
C18 H18A 0.9600
C18 H18B 0.9600
C18 H18C 0.9600
C19 H19A 0.9600
C19 H19B 0.9600
C19 H19C 0.9600
C20 C22 1.486(9)
C20 C21 1.557(9)
C20 H20A 0.9800
C21 H21A 0.9600
C21 H21B 0.9600
C21 H21C 0.9600
C22 H22A 0.9600
C22 H22B 0.9600
C22 H22C 0.9600
O C24 1.358(13)
O H0A 0.8200
C23 C24 1.382(13)
C23 H23A 0.9600
C23 H23B 0.9600
C23 H23C 0.9600
C24 H24B 0.9700
C24 H24A 0.9700

loop_
_geom_hbond_atom_site_label_D
_geom_hbond_atom_site_label_H
_geom_hbond_atom_site_label_A
_geom_hbond_site_symmetry_A
_geom_hbond_distance_DH
_geom_hbond_distance_HA
_geom_hbond_distance_DA
_geom_hbond_angle_DHA
N H0B Cl . 0.91 2.27 3.097(4) 151.7
O H0A Cl . 0.82 2.27 3.092(9) 177.9
C18 H18B Cl 2_656 0.96 2.78 3.694(6) 160.2
C18 H18C Cl 1_655 0.96 2.84 3.693(6) 148.9
C2 H2B Cl . 0.97 2.86 3.775(5) 157.7

loop_
_geom_torsion_atom_site_label_1
_geom_torsion_atom_site_label_2
_geom_torsion_atom_site_label_3
_geom_torsion_atom_site_label_4
_geom_torsion
C16 C1 C2 C3 74.3(5)
C17 C1 C2 C3 -165.2(4)
C6 C1 C2 C3 -52.3(5)
C1 C2 C3 C4 58.2(6)
C2 C3 C4 C5 -60.7(6)
C3 C4 C5 C7 175.3(4)
C3 C4 C5 C15 -68.6(5)
C3 C4 C5 C6 58.2(5)
C7 C5 C6 C10 54.1(5)
C4 C5 C6 C10 173.8(4)
C15 C5 C6 C10 -63.0(5)
C7 C5 C6 C1 -175.4(4)
C4 C5 C6 C1 -55.8(5)
C15 C5 C6 C1 67.5(5)
C16 C1 C6 C10 55.3(5)
C2 C1 C6 C10 -179.4(4)
C17 C1 C6 C10 -66.1(5)
C16 C1 C6 C5 -72.8(5)
C2 C1 C6 C5 52.5(5)
C17 C1 C6 C5 165.8(4)
C4 C5 C7 C8 -139.8(5)
C15 C5 C7 C8 101.1(6)
C6 C5 C7 C8 -22.8(6)
C4 C5 C7 C11 43.9(6)
C15 C5 C7 C11 -75.3(5)
C6 C5 C7 C11 160.8(4)
C11 C7 C8 C14 1.5(7)
C5 C7 C8 C14 -175.0(5)
C11 C7 C8 C9 -179.8(5)
C5 C7 C8 C9 3.7(8)
C14 C8 C9 C10 162.8(5)
C7 C8 C9 C10 -16.0(7)
C8 C9 C10 C6 47.1(6)
C5 C6 C10 C9 -68.4(5)
C1 C6 C10 C9 160.8(4)
C8 C7 C11 C12 0.0(7)
C5 C7 C11 C12 176.7(4)
C7 C11 C12 C13 -1.0(8)
C11 C12 C13 C14 0.5(7)
C11 C12 C13 C20 179.8(5)
C7 C8 C14 C13 -2.1(8)
C9 C8 C14 C13 179.1(5)
C12 C13 C14 C8 1.0(8)
C20 C13 C14 C8 -178.3(5)
C16 C1 C17 N 57.9(5)
C2 C1 C17 N -64.0(5)
C6 C1 C17 N -178.0(4)
C1 C17 N C19 -113.0(5)
C1 C17 N C18 122.1(4)
C14 C13 C20 C22 110.1(7)
C12 C13 C20 C22 -69.2(8)
C14 C13 C20 C21 -120.0(6)
C12 C13 C20 C21 60.8(8)
